data_7035248
loop_
_publ_author_name
'Bag, Partha Pratim'
'Wang, Xu-Sheng'
'Cao, Rong'

_publ_section_title
;
 Microwave-assisted large scale synthesis of lanthanide metal-organic
 frameworks (Ln-MOFs), having a preferred conformation and
 photoluminescence properties.
;
_journal_issue 26
_journal_name_full 'Dalton transactions (Cambridge, England : 2003)'
_journal_page_first 11954
_journal_page_last 11962
_journal_paper_doi 10.1039/c5dt01598g
_journal_volume 44
_journal_year 2015
_chemical_formula_sum 'C30 H27 Cl N5 O14 Pr'
_chemical_formula_weight 857.93
_chemical_name_systematic
; 
 ? 
;
_space_group_IT_number 2
_symmetry_cell_setting triclinic
_symmetry_space_group_name_Hall '-P 1'
_symmetry_space_group_name_H-M 'P -1'
_atom_sites_solution_hydrogens geom
_atom_sites_solution_primary direct
_atom_sites_solution_secondary difmap
_audit_creation_method SHELXL-97
_audit_update_record
;
2015-03-10 deposited with the CCDC.
2015-05-26 downloaded from the CCDC.
;
_cell_angle_alpha 105.932(3)
_cell_angle_beta 98.860(2)
_cell_angle_gamma 100.482(2)
_cell_formula_units_Z 2
_cell_length_a 9.5300(3)
_cell_length_b 12.5401(4)
_cell_length_c 18.8719(6)
_cell_measurement_reflns_used 8734
_cell_measurement_temperature 100(2)
_cell_measurement_theta_max 73.1470
_cell_measurement_theta_min 4.8020
_cell_volume 2082.30(12)
_computing_cell_refinement 'CrysAlisPro, Agilent Technologies, Version 1.171.37.33'
_computing_data_collection 'CrysAlisPro, Agilent Technologies, Version 1.171.37.33'
_computing_data_reduction 'CrysAlisPro, Agilent Technologies, Version 1.171.37.33'
_computing_structure_refinement 'SHELXL-97 (Sheldrick, 2008)'
_computing_structure_solution 'SHELXS-97 (Sheldrick, 2008)'
_diffrn_ambient_temperature 100(2)
_diffrn_measured_fraction_theta_full 0.991
_diffrn_measured_fraction_theta_max 0.991
_diffrn_measurement_device_type 'SuperNova, Dual, Cu at zero, Atlas'
_diffrn_measurement_method '\w scans'
_diffrn_radiation_monochromator graphite
_diffrn_radiation_source 'fine-focus sealed tube'
_diffrn_radiation_type CuK\a
_diffrn_radiation_wavelength 1.54184
_diffrn_reflns_av_R_equivalents 0.0403
_diffrn_reflns_av_sigmaI/netI 0.0526
_diffrn_reflns_limit_h_max 10
_diffrn_reflns_limit_h_min -11
_diffrn_reflns_limit_k_max 15
_diffrn_reflns_limit_k_min -15
_diffrn_reflns_limit_l_max 23
_diffrn_reflns_limit_l_min -23
_diffrn_reflns_number 15822
_diffrn_reflns_theta_full 73.85
_diffrn_reflns_theta_max 73.85
_diffrn_reflns_theta_min 3.77
_exptl_absorpt_coefficient_mu 10.111
_exptl_absorpt_correction_T_max 0.759
_exptl_absorpt_correction_T_min 0.458
_exptl_absorpt_correction_type multi-scan
_exptl_absorpt_process_details 'CrysAlisPro, Agilent Technologies, Version 1.171.37.33'
_exptl_crystal_colour yellow
_exptl_crystal_density_diffrn 1.368
_exptl_crystal_density_method 'not measured'
_exptl_crystal_description block
_exptl_crystal_F_000 860
_exptl_crystal_size_max 0.0723
_exptl_crystal_size_mid 0.0451
_exptl_crystal_size_min 0.0273
_platon_squeeze_details
;
;
_refine_diff_density_max 2.582
_refine_diff_density_min -1.685
_refine_diff_density_rms 0.145
_refine_ls_extinction_method none
_refine_ls_goodness_of_fit_ref 1.083
_refine_ls_hydrogen_treatment mixed
_refine_ls_matrix_type full
_refine_ls_number_parameters 439
_refine_ls_number_reflns 8023
_refine_ls_number_restraints 0
_refine_ls_restrained_S_all 1.083
_refine_ls_R_factor_all 0.0596
_refine_ls_R_factor_gt 0.0559
_refine_ls_shift/su_max 0.001
_refine_ls_shift/su_mean 0.000
_refine_ls_structure_factor_coef Fsqd
_refine_ls_weighting_details 'calc w=1/[\s^2^(Fo^2^)+(0.1196P)^2^+0.0000P] where P=(Fo^2^+2Fc^2^)/3'
_refine_ls_weighting_scheme calc
_refine_ls_wR_factor_gt 0.1593
_refine_ls_wR_factor_ref 0.1637
_reflns_number_gt 7213
_reflns_number_total 8023
_reflns_threshold_expression >2sigma(I)
_cod_data_source_file c5dt01598g2.cif
_cod_data_source_block pr_final
_cod_depositor_comments 'Adding full bibliography for 7035246--7035254.cif.'
_cod_original_cell_volume 2082.30(11)
_cod_database_code 7035248

loop_
_symmetry_equiv_pos_as_xyz
'x, y, z'
'-x, -y, -z'

loop_
_atom_site_label
_atom_site_type_symbol
_atom_site_fract_x
_atom_site_fract_y
_atom_site_fract_z
_atom_site_U_iso_or_equiv
_atom_site_adp_type
_atom_site_occupancy
_atom_site_symmetry_multiplicity
_atom_site_calc_flag
_atom_site_refinement_flags
Pr1 Pr -0.23418(3) 0.48222(2) 0.496364(12) 0.02345(12) Uani 1 1 d .
O6 O -0.5437(4) -0.4702(4) -0.41333(19) 0.0332(8) Uani 1 1 d .
O5 O -0.3133(4) -0.4802(4) -0.38256(19) 0.0346(9) Uani 1 1 d .
N2 N 0.0035(5) -0.3481(4) 0.1816(3) 0.0266(9) Uani 1 1 d .
N3 N -0.4327(5) -0.3371(5) -0.1337(3) 0.0331(6) Uani 1 1 d .
N1 N -0.0430(5) 0.1100(4) 0.1741(3) 0.0309(10) Uani 1 1 d .
O1 O -0.2332(4) 0.3198(4) 0.3856(2) 0.0397(10) Uani 1 1 d .
C8 C -0.0946(6) -0.0799(5) 0.0733(3) 0.0282(11) Uani 1 1 d .
C9 C -0.0201(5) -0.1508(4) 0.1016(3) 0.0252(10) Uani 1 1 d .
C30 C -0.4319(6) -0.4619(5) -0.3673(3) 0.0263(10) Uani 1 1 d .
O2 O 0.0063(4) 0.3913(3) 0.4249(2) 0.0342(8) Uani 1 1 d .
C10 C -0.0774(6) -0.2681(4) 0.0780(3) 0.0265(10) Uani 1 1 d .
O3 O -0.1388(4) -0.4306(4) 0.4050(2) 0.0394(10) Uani 1 1 d .
C13 C -0.2274(6) -0.1242(5) 0.0225(3) 0.0330(12) Uani 1 1 d .
C2 C -0.0793(6) 0.2434(5) 0.3074(3) 0.0308(11) Uani 1 1 d .
C12 C -0.2898(6) -0.2443(6) 0.0013(3) 0.0345(12) Uani 1 1 d .
C26 C -0.3086(6) -0.4018(5) -0.2293(3) 0.0297(11) Uani 1 1 d .
H26 H -0.2216 -0.4180 -0.2437 0.036 Uiso 1 1 calc R
C28 C -0.5605(6) -0.4021(5) -0.2600(3) 0.0314(11) Uani 1 1 d .
H28 H -0.6490 -0.4172 -0.2959 0.038 Uiso 1 1 calc R
O8 O -0.4204(5) 0.3028(4) 0.4912(3) 0.0534(12) Uani 1 1 d .
C27 C -0.4343(5) -0.4214(5) -0.2837(3) 0.0268(10) Uani 1 1 d .
C1 C -0.1042(6) 0.3239(5) 0.3785(3) 0.0343(12) Uani 1 1 d .
C29 C -0.5571(6) -0.3610(5) -0.1844(3) 0.0342(12) Uani 1 1 d .
H29 H -0.6441 -0.3495 -0.1680 0.041 Uiso 1 1 calc R
C11 C -0.2135(6) -0.3155(5) 0.0284(3) 0.0313(11) Uani 1 1 d .
C15 C 0.1244(6) -0.1005(5) 0.1588(3) 0.0363(12) Uani 1 1 d .
H15A H 0.1624 -0.1621 0.1714 0.055 Uiso 1 1 calc R
H15B H 0.1091 -0.0482 0.2047 0.055 Uiso 1 1 calc R
H15C H 0.1947 -0.0586 0.1374 0.055 Uiso 1 1 calc R
C21 C -0.1309(6) -0.3657(5) 0.2736(3) 0.0341(12) Uani 1 1 d .
H21 H -0.2205 -0.3686 0.2899 0.041 Uiso 1 1 calc R
C20 C -0.0104(6) -0.3748(5) 0.3187(3) 0.0333(12) Uani 1 1 d .
C17 C 0.0091(6) -0.3455(5) 0.1011(3) 0.0323(11) Uani 1 1 d .
H17A H 0.1120 -0.3198 0.0983 0.039 Uiso 1 1 calc R
H17B H -0.0296 -0.4237 0.0654 0.039 Uiso 1 1 calc R
C6 C 0.0579(7) 0.2368(5) 0.2966(4) 0.0393(13) Uani 1 1 d .
H6 H 0.1412 0.2775 0.3357 0.047 Uiso 1 1 calc R
C25 C -0.3110(6) -0.3585(5) -0.1541(3) 0.0333(12) Uani 1 1 d .
H25 H -0.2250 -0.3440 -0.1166 0.040 Uiso 1 1 calc R
C5 C 0.0738(7) 0.1708(5) 0.2288(3) 0.0381(13) Uani 1 1 d .
H5 H 0.1691 0.1682 0.2203 0.046 Uiso 1 1 calc R
C7 C -0.0245(7) 0.0458(5) 0.0971(3) 0.0345(12) Uani 1 1 d .
H7A H -0.0679 0.0789 0.0595 0.041 Uiso 1 1 calc R
H7B H 0.0811 0.0560 0.0975 0.041 Uiso 1 1 calc R
C19 C 0.1207(7) -0.3688(6) 0.2940(4) 0.0418(14) Uani 1 1 d .
H19 H 0.2061 -0.3737 0.3252 0.050 Uiso 1 1 calc R
C18 C 0.1254(7) -0.3558(6) 0.2243(4) 0.0434(15) Uani 1 1 d .
H18 H 0.2136 -0.3524 0.2066 0.052 Uiso 1 1 calc R
C22 C -0.1227(6) -0.3523(5) 0.2039(3) 0.0321(11) Uani 1 1 d .
H22 H -0.2064 -0.3460 0.1722 0.039 Uiso 1 1 calc R
C3 C -0.2007(6) 0.1771(5) 0.2516(3) 0.0367(13) Uani 1 1 d .
H3 H -0.2967 0.1778 0.2594 0.044 Uiso 1 1 calc R
C14 C -0.3133(9) -0.0520(8) -0.0112(3) 0.054(2) Uani 1 1 d .
H14A H -0.3988 -0.0456 0.0112 0.081 Uiso 1 1 calc R
H14B H -0.3455 -0.0882 -0.0659 0.081 Uiso 1 1 calc R
H14C H -0.2508 0.0243 -0.0006 0.081 Uiso 1 1 calc R
C4 C -0.1785(7) 0.1095(5) 0.1840(3) 0.0365(12) Uani 1 1 d .
H4 H -0.2598 0.0632 0.1451 0.044 Uiso 1 1 calc R
C24 C -0.4383(6) -0.2928(5) -0.0497(3) 0.0331(6) Uani 1 1 d .
H24A H -0.4947 -0.2331 -0.0429 0.040 Uiso 1 1 calc R
H24B H -0.4904 -0.3563 -0.0349 0.040 Uiso 1 1 calc R
C16 C -0.2763(8) -0.4432(7) 0.0033(4) 0.057(2) Uani 1 1 d .
H16A H -0.2036 -0.4828 -0.0158 0.086 Uiso 1 1 calc R
H16B H -0.3641 -0.4632 -0.0368 0.086 Uiso 1 1 calc R
H16C H -0.3017 -0.4661 0.0462 0.086 Uiso 1 1 calc R
O4 O 0.1067(4) -0.3745(4) 0.4386(2) 0.0373(9) Uani 1 1 d .
C23 C -0.0155(6) -0.3941(5) 0.3951(3) 0.0331(6) Uani 1 1 d .
O7 O -0.2785(5) 0.6773(4) 0.5261(3) 0.0472(11) Uani 1 1 d .
Cl1 Cl -0.5006(3) -0.3583(3) 0.1779(2) 0.1159(12) Uani 1 1 d .
N5 N -0.0987(5) 0.3391(5) 0.1022(3) 0.0331(6) Uani 1 1 d .
O11 O -0.5976(5) 0.1346(4) 0.2116(3) 0.0500(11) Uani 1 1 d .
O9 O -0.5086(10) 0.0526(9) 0.2875(6) 0.120(2) Uani 1 1 d .
O10 O -0.6217(7) 0.1830(8) 0.3285(3) 0.092(3) Uani 1 1 d .
N4 N -0.5787(8) 0.1271(6) 0.2758(5) 0.0628(17) Uani 1 1 d .
O12 O -0.101(4) 0.3873(13) 0.0775(9) 0.57(4) Uani 1 1 d .
O14 O -0.0567(10) 0.3707(9) 0.1692(6) 0.120(2) Uani 1 1 d .
O13 O -0.2198(9) 0.2522(9) 0.0727(4) 0.106(3) Uani 1 1 d .

loop_
_atom_site_aniso_label
_atom_site_aniso_U_11
_atom_site_aniso_U_22
_atom_site_aniso_U_33
_atom_site_aniso_U_23
_atom_site_aniso_U_13
_atom_site_aniso_U_12
Pr1 0.01659(17) 0.04163(18) 0.00970(16) 0.00107(11) 0.00210(11) 0.01222(12)
O6 0.0230(19) 0.060(2) 0.0117(16) 0.0034(16) -0.0010(14) 0.0144(17)
O5 0.0212(18) 0.069(3) 0.0112(16) 0.0033(16) 0.0030(14) 0.0191(18)
N2 0.027(2) 0.034(2) 0.024(2) 0.0082(17) 0.0137(18) 0.0145(18)
N3 0.0251(13) 0.0608(16) 0.0215(12) 0.0159(11) 0.0119(10) 0.0192(12)
N1 0.034(3) 0.032(2) 0.028(2) 0.0042(18) 0.014(2) 0.0132(18)
O1 0.024(2) 0.054(2) 0.028(2) -0.0094(18) 0.0062(16) 0.0108(17)
C8 0.031(3) 0.040(3) 0.013(2) 0.0022(19) 0.008(2) 0.012(2)
C9 0.022(2) 0.040(3) 0.012(2) 0.0029(18) 0.0060(19) 0.007(2)
C30 0.021(2) 0.041(3) 0.013(2) 0.0021(19) 0.0032(19) 0.009(2)
O2 0.0216(19) 0.041(2) 0.028(2) -0.0046(16) -0.0047(16) 0.0123(16)
C10 0.025(3) 0.037(2) 0.014(2) 0.0028(19) 0.0081(19) 0.005(2)
O3 0.028(2) 0.071(3) 0.033(2) 0.029(2) 0.0115(17) 0.024(2)
C13 0.033(3) 0.059(3) 0.014(2) 0.009(2) 0.012(2) 0.025(3)
C2 0.027(3) 0.037(3) 0.023(3) -0.001(2) 0.007(2) 0.011(2)
C12 0.026(3) 0.062(3) 0.009(2) 0.000(2) 0.008(2) 0.010(2)
C26 0.019(2) 0.050(3) 0.016(2) 0.003(2) 0.0023(19) 0.011(2)
C28 0.019(2) 0.056(3) 0.017(2) 0.006(2) 0.006(2) 0.010(2)
O8 0.033(2) 0.056(3) 0.073(4) 0.024(3) 0.011(2) 0.012(2)
C27 0.017(2) 0.046(3) 0.013(2) 0.003(2) 0.0038(19) 0.009(2)
C1 0.030(3) 0.046(3) 0.021(3) -0.006(2) 0.005(2) 0.018(2)
C29 0.019(3) 0.062(3) 0.014(2) 0.001(2) 0.003(2) 0.008(2)
C11 0.026(3) 0.047(3) 0.014(2) 0.003(2) 0.006(2) 0.000(2)
C15 0.028(3) 0.039(3) 0.032(3) 0.002(2) -0.005(2) 0.006(2)
C21 0.022(3) 0.049(3) 0.037(3) 0.018(3) 0.012(2) 0.012(2)
C20 0.028(3) 0.049(3) 0.031(3) 0.020(2) 0.011(2) 0.015(2)
C17 0.034(3) 0.039(3) 0.022(3) 0.005(2) 0.012(2) 0.007(2)
C6 0.028(3) 0.046(3) 0.035(3) -0.005(2) 0.008(2) 0.011(2)
C25 0.021(3) 0.061(3) 0.011(2) 0.003(2) 0.0002(19) 0.006(2)
C5 0.031(3) 0.043(3) 0.038(3) 0.003(2) 0.016(3) 0.009(2)
C7 0.044(3) 0.042(3) 0.024(3) 0.010(2) 0.018(2) 0.018(2)
C19 0.027(3) 0.068(4) 0.046(4) 0.030(3) 0.013(3) 0.026(3)
C18 0.027(3) 0.068(4) 0.056(4) 0.037(3) 0.025(3) 0.024(3)
C22 0.026(3) 0.044(3) 0.027(3) 0.009(2) 0.008(2) 0.014(2)
C3 0.026(3) 0.047(3) 0.027(3) -0.007(2) 0.008(2) 0.009(2)
C14 0.058(4) 0.095(6) 0.020(3) 0.014(3) 0.009(3) 0.051(4)
C4 0.032(3) 0.043(3) 0.029(3) -0.002(2) 0.008(2) 0.013(2)
C24 0.0251(13) 0.0608(16) 0.0215(12) 0.0159(11) 0.0119(10) 0.0192(12)
C16 0.050(4) 0.056(4) 0.040(4) -0.002(3) 0.005(3) -0.024(3)
O4 0.025(2) 0.060(3) 0.032(2) 0.0178(19) 0.0054(16) 0.0166(18)
C23 0.0251(13) 0.0608(16) 0.0215(12) 0.0159(11) 0.0119(10) 0.0192(12)
O7 0.035(2) 0.055(3) 0.043(3) 0.000(2) -0.0051(19) 0.024(2)
Cl1 0.0464(13) 0.127(3) 0.135(3) -0.004(2) 0.0083(15) 0.0018(15)
N5 0.0251(13) 0.0608(16) 0.0215(12) 0.0159(11) 0.0119(10) 0.0192(12)
O11 0.041(3) 0.060(3) 0.039(3) 0.003(2) 0.009(2) 0.006(2)
O9 0.097(5) 0.124(5) 0.142(6) 0.060(5) 0.015(4) 0.016(4)
O10 0.060(4) 0.168(8) 0.041(3) 0.001(4) 0.017(3) 0.055(4)
N4 0.049(4) 0.067(4) 0.078(5) 0.022(4) 0.019(4) 0.024(3)
O12 1.36(10) 0.077(9) 0.104(11) 0.014(8) -0.08(2) -0.03(2)
O14 0.097(5) 0.124(5) 0.142(6) 0.060(5) 0.015(4) 0.016(4)
O13 0.092(6) 0.162(9) 0.074(5) 0.041(5) 0.021(4) 0.047(6)

loop_
_atom_type_symbol
_atom_type_description
_atom_type_scat_dispersion_real
_atom_type_scat_dispersion_imag
_atom_type_scat_source
C C 0.0181 0.0091 'International Tables Vol C Tables 4.2.6.8 and 6.1.1.4'
H H 0.0000 0.0000 'International Tables Vol C Tables 4.2.6.8 and 6.1.1.4'
N N 0.0311 0.0180 'International Tables Vol C Tables 4.2.6.8 and 6.1.1.4'
O O 0.0492 0.0322 'International Tables Vol C Tables 4.2.6.8 and 6.1.1.4'
Cl Cl 0.3639 0.7018 'International Tables Vol C Tables 4.2.6.8 and 6.1.1.4'
Pr Pr -2.4164 10.2820 'International Tables Vol C Tables 4.2.6.8 and 6.1.1.4'

loop_
_geom_angle_atom_site_label_1
_geom_angle_atom_site_label_2
_geom_angle_atom_site_label_3
_geom_angle
_geom_angle_site_symmetry_1
_geom_angle_site_symmetry_3
O6 Pr1 O4 143.06(15) 2_455 2_556
O6 Pr1 O2 144.95(15) 2_455 2_566
O4 Pr1 O2 71.84(14) 2_556 2_566
O6 Pr1 O5 100.14(12) 2_455 1_566
O4 Pr1 O5 76.78(13) 2_556 1_566
O2 Pr1 O5 82.73(13) 2_566 1_566
O6 Pr1 O3 79.13(13) 2_455 1_565
O4 Pr1 O3 124.09(13) 2_556 1_565
O2 Pr1 O3 79.25(15) 2_566 1_565
O5 Pr1 O3 145.18(16) 1_566 1_565
O6 Pr1 O7 73.01(15) 2_455 .
O4 Pr1 O7 137.27(15) 2_556 .
O2 Pr1 O7 74.45(14) 2_566 .
O5 Pr1 O7 73.57(16) 1_566 .
O3 Pr1 O7 73.00(16) 1_565 .
O6 Pr1 O1 78.95(14) 2_455 .
O4 Pr1 O1 80.91(15) 2_556 .
O2 Pr1 O1 120.57(13) 2_566 .
O5 Pr1 O1 140.32(15) 1_566 .
O3 Pr1 O1 74.19(16) 1_565 .
O7 Pr1 O1 140.03(16) . .
O6 Pr1 O8 71.90(16) 2_455 .
O4 Pr1 O8 72.20(15) 2_556 .
O2 Pr1 O8 139.86(16) 2_566 .
O5 Pr1 O8 72.22(16) 1_566 .
O3 Pr1 O8 137.18(17) 1_565 .
O7 Pr1 O8 124.71(16) . .
O1 Pr1 O8 69.88(16) . .
C30 O6 Pr1 176.8(3) . 2_455
C30 O5 Pr1 130.2(3) . 1_544
C22 N2 C18 122.7(5) . .
C22 N2 C17 119.5(5) . .
C18 N2 C17 117.5(4) . .
C25 N3 C29 121.5(5) . .
C25 N3 C24 120.9(5) . .
C29 N3 C24 117.4(4) . .
C4 N1 C5 121.5(5) . .
C4 N1 C7 117.8(5) . .
C5 N1 C7 120.5(5) . .
C1 O1 Pr1 108.6(3) . .
C13 C8 C9 121.0(5) . .
C13 C8 C7 120.4(5) . .
C9 C8 C7 118.6(5) . .
C10 C9 C8 120.5(5) . .
C10 C9 C15 119.2(5) . .
C8 C9 C15 120.4(5) . .
O6 C30 O5 126.2(5) . .
O6 C30 C27 117.8(4) . .
O5 C30 C27 116.0(4) . .
C1 O2 Pr1 173.8(4) . 2_566
C9 C10 C11 120.2(5) . .
C9 C10 C17 120.7(5) . .
C11 C10 C17 119.0(5) . .
C23 O3 Pr1 135.3(4) . 1_545
C8 C13 C12 118.5(5) . .
C8 C13 C14 123.6(6) . .
C12 C13 C14 117.9(6) . .
C6 C2 C3 119.7(5) . .
C6 C2 C1 122.0(5) . .
C3 C2 C1 118.3(5) . .
C11 C12 C13 120.4(5) . .
C11 C12 C24 120.3(5) . .
C13 C12 C24 119.3(5) . .
C25 C26 C27 119.4(5) . .
C29 C28 C27 119.7(5) . .
C28 C27 C26 118.3(5) . .
C28 C27 C30 121.3(5) . .
C26 C27 C30 120.4(4) . .
O1 C1 O2 124.8(5) . .
O1 C1 C2 117.7(5) . .
O2 C1 C2 117.5(5) . .
N3 C29 C28 120.5(5) . .
C10 C11 C12 119.4(5) . .
C10 C11 C16 120.1(6) . .
C12 C11 C16 120.4(6) . .
C20 C21 C22 120.0(5) . .
C21 C20 C19 119.1(5) . .
C21 C20 C23 121.8(5) . .
C19 C20 C23 119.0(5) . .
C10 C17 N2 112.2(4) . .
C5 C6 C2 119.3(6) . .
N3 C25 C26 120.5(5) . .
N1 C5 C6 120.9(5) . .
C8 C7 N1 113.1(4) . .
C18 C19 C20 119.6(6) . .
N2 C18 C19 119.1(5) . .
N2 C22 C21 119.5(5) . .
C2 C3 C4 118.6(5) . .
N1 C4 C3 119.8(6) . .
C12 C24 N3 113.0(4) . .
C23 O4 Pr1 135.5(4) . 2_556
O3 C23 O4 128.6(5) . .
O3 C23 C20 116.1(5) . .
O4 C23 C20 115.3(5) . .
O12 N5 O14 120.9(12) . .
O12 N5 O13 109(2) . .
O14 N5 O13 117.0(7) . .
O10 N4 O11 125.6(8) . .
O10 N4 O9 118.0(9) . .
O11 N4 O9 116.3(8) . .
N5 O12 O14 34.9(8) . .
N5 O14 O12 24.2(6) . .

loop_
_geom_bond_atom_site_label_1
_geom_bond_atom_site_label_2
_geom_bond_distance
_geom_bond_site_symmetry_2
Pr1 O6 2.385(4) 2_455
Pr1 O4 2.420(4) 2_556
Pr1 O2 2.429(4) 2_566
Pr1 O5 2.466(3) 1_566
Pr1 O3 2.481(4) 1_565
Pr1 O7 2.485(5) .
Pr1 O1 2.489(4) .
Pr1 O8 2.568(5) .
O6 C30 1.235(6) .
O6 Pr1 2.385(4) 2_455
O5 C30 1.253(6) .
O5 Pr1 2.466(3) 1_544
N2 C22 1.331(7) .
N2 C18 1.342(8) .
N2 C17 1.538(6) .
N3 C25 1.326(7) .
N3 C29 1.332(7) .
N3 C24 1.542(7) .
N1 C4 1.333(7) .
N1 C5 1.338(8) .
N1 C7 1.508(7) .
O1 C1 1.250(7) .
C8 C13 1.381(8) .
C8 C9 1.397(8) .
C8 C7 1.506(8) .
C9 C10 1.390(7) .
C9 C15 1.521(7) .
C30 C27 1.525(6) .
O2 C1 1.255(7) .
O2 Pr1 2.429(4) 2_566
C10 C11 1.397(7) .
C10 C17 1.492(8) .
O3 C23 1.242(7) .
O3 Pr1 2.481(4) 1_545
C13 C12 1.432(9) .
C13 C14 1.524(8) .
C2 C6 1.368(8) .
C2 C3 1.390(8) .
C2 C1 1.523(7) .
C12 C11 1.401(9) .
C12 C24 1.498(8) .
C26 C25 1.379(7) .
C26 C27 1.388(7) .
C28 C29 1.371(7) .
C28 C27 1.385(7) .
C11 C16 1.514(9) .
C21 C20 1.363(8) .
C21 C22 1.382(8) .
C20 C19 1.395(7) .
C20 C23 1.533(7) .
C6 C5 1.367(8) .
C19 C18 1.376(9) .
C3 C4 1.395(8) .
O4 C23 1.258(7) .
O4 Pr1 2.420(4) 2_556
N5 O12 0.858(16) .
N5 O14 1.195(11) .
N5 O13 1.357(10) .
O11 N4 1.229(9) .
O9 N4 1.289(12) .
O10 N4 1.223(9) .
O12 O14 1.794(17) .

loop_
_platon_squeeze_void_nr
_platon_squeeze_void_average_x
_platon_squeeze_void_average_y
_platon_squeeze_void_average_z
_platon_squeeze_void_volume
_platon_squeeze_void_count_electrons
1 0.028 0.000 0.500 563.0 154.4
